data_2210313
loop_
_publ_author_name
'Constable, Edwin C.'
'Housecroft, Catherine E.'
'Neuburger, Markus'
'Schaffner, Silvia'
'Shardlow, Ellen'

_publ_section_title
;
 <i>trans</i>-Diiodobis(triisopropylphosphino)platinum(II)
;
_journal_coeditor_code KP2046
_journal_issue 9
_journal_name_full 'Acta Crystallographica Section E'
_journal_page_first m2210
_journal_page_last m2212
_journal_paper_doi 10.1107/S1600536806030996
_journal_volume 62
_journal_year 2006
_chemical_formula_iupac '[Pt I2 (C9 H21 P1)2]'
_chemical_formula_moiety 'C18 H42 I2 P2 Pt1'
_chemical_formula_sum 'C18 H42 I2 P2 Pt'
_chemical_formula_weight 769.38
_chemical_name_systematic
;
<i>trans</i>-Diiodobis(triisopropylphosphino)platinum(II)
;
_space_group_IT_number 14
_symmetry_cell_setting monoclinic
_symmetry_space_group_name_Hall '-P 2ybc'
_symmetry_space_group_name_H-M 'P 1 21/c 1'
_atom_sites_solution_hydrogens geom
_atom_sites_solution_primary direct
_audit_creation_method CRYSTALS_ver_12.84
_cell_angle_alpha 90
_cell_angle_beta 93.2395(8)
_cell_angle_gamma 90
_cell_formula_units_Z 2
_cell_length_a 8.03370(10)
_cell_length_b 9.26640(10)
_cell_length_c 16.6207(2)
_cell_measurement_reflns_used 7093
_cell_measurement_temperature 173
_cell_measurement_theta_max 30
_cell_measurement_theta_min 3
_cell_volume 1235.33(3)
_computing_cell_refinement 'DENZO/SCALEPACK (Otwinowski & Minor, 1997)'
_computing_data_collection 'COLLECT (Nonius, 1997-2001).'
_computing_data_reduction DENZO/SCALEPACK
_computing_molecular_graphics 'ORTEP-3 (Farrugia, 1997)'
_computing_publication_material CRYSTALS
_computing_structure_refinement 'CRYSTALS (Betteridge <i>et al.</i>,  2003)'
_computing_structure_solution 'SIR92 (Altomare <i>et al.</i>,  1994)'
_diffrn_ambient_temperature 173
_diffrn_measured_fraction_theta_full 0.999
_diffrn_measured_fraction_theta_max 0.999
_diffrn_measurement_device_type 'Nonius KappaCCD'
_diffrn_measurement_method '\f and \w'
_diffrn_radiation_monochromator graphite
_diffrn_radiation_type 'Mo K\a'
_diffrn_radiation_wavelength 0.71073
_diffrn_reflns_av_R_equivalents 0.032
_diffrn_reflns_limit_h_max 11
_diffrn_reflns_limit_h_min -11
_diffrn_reflns_limit_k_max 13
_diffrn_reflns_limit_k_min -12
_diffrn_reflns_limit_l_max 23
_diffrn_reflns_limit_l_min -23
_diffrn_reflns_number 13720
_diffrn_reflns_theta_full 30.027
_diffrn_reflns_theta_max 30.027
_diffrn_reflns_theta_min 3.296
_diffrn_standards_decay_% 0
_diffrn_standards_number 0
_exptl_absorpt_coefficient_mu 8.308
_exptl_absorpt_correction_T_max 0.44
_exptl_absorpt_correction_T_min 0.19
_exptl_absorpt_correction_type multi-scan
_exptl_absorpt_process_details 'DENZO/SCALEPACK (Otwinowski & Minor, 1997)'
_exptl_crystal_colour orange
_exptl_crystal_density_diffrn 2.068
_exptl_crystal_density_method 'not measured'
_exptl_crystal_description plate
_exptl_crystal_F_000 728
_exptl_crystal_size_max 0.22
_exptl_crystal_size_mid 0.20
_exptl_crystal_size_min 0.10
_refine_diff_density_max 0.78
_refine_diff_density_min -1.84
_refine_ls_extinction_method None
_refine_ls_goodness_of_fit_ref 1.0313
_refine_ls_hydrogen_treatment constr
_refine_ls_matrix_type full
_refine_ls_number_parameters 107
_refine_ls_number_reflns 3028
_refine_ls_number_restraints 0
_refine_ls_R_factor_all 0.0264
_refine_ls_R_factor_gt 0.0214
_refine_ls_shift/su_max 0.000192
_refine_ls_structure_factor_coef F
_refine_ls_weighting_details
;
w = [1-(F~o~-F~c~)^2^/36\s^2^(F)]^2^/[0.408T~o~(x)+0.241T~1~(x)+0.196T~2~(x)]
where T~i~ are the Chebychev polynomials and x=F~c~/F~max~
(Prince, 1982; Watkin, 1994)
;
_refine_ls_weighting_scheme calc
_refine_ls_wR_factor_all 0.0297
_refine_ls_wR_factor_gt 0.0254
_refine_ls_wR_factor_ref 0.0254
_reflns_number_gt 3028
_reflns_number_total 3616
_reflns_threshold_expression I>3\s(I)
_cod_data_source_file kp2046.cif
_cod_data_source_block I
_cod_original_sg_symbol_H-M 'P 21/c'
_cod_original_formula_sum 'C18 H42 I2 P2 Pt1'
_cod_database_code 2210313
_cod_database_fobs_code 2210313

loop_
_symmetry_equiv_pos_as_xyz
x,y,z
-x,-y,-z
-x,y+1/2,-z+1/2
x,-y+1/2,z+1/2

loop_
_atom_site_type_symbol
_atom_site_label
_atom_site_fract_x
_atom_site_fract_y
_atom_site_fract_z
_atom_site_U_iso_or_equiv
_atom_site_adp_type
_atom_site_occupancy
Pt Pt1 0.0000 0.0000 0.0000 0.0170 Uani 1.0000
I I1 0.08398(3) 0.22618(2) 0.087214(13) 0.0361 Uani 1.0000
P P1 -0.13494(8) 0.15683(8) -0.09604(4) 0.0180 Uani 1.0000
C C1 0.0194(4) 0.2310(3) -0.16425(17) 0.0241 Uani 1.0000
C C2 0.1436(4) 0.3380(4) -0.1242(2) 0.0370 Uani 1.0000
C C3 0.1107(4) 0.1069(4) -0.2026(2) 0.0337 Uani 1.0000
C C4 -0.2366(4) 0.3173(3) -0.05228(19) 0.0243 Uani 1.0000
C C5 -0.3265(4) 0.4177(4) -0.1133(2) 0.0332 Uani 1.0000
C C6 -0.3499(5) 0.2785(4) 0.0155(2) 0.0387 Uani 1.0000
C C7 -0.2892(4) 0.0694(3) -0.16806(19) 0.0264 Uani 1.0000
C C8 -0.3391(5) 0.1501(4) -0.2464(2) 0.0411 Uani 1.0000
C C9 -0.4436(5) 0.0205(5) -0.1253(3) 0.0438 Uani 1.0000
H H11 -0.0413 0.2823 -0.2066 0.0276 Uiso 1.0000
H H21 0.2191 0.3725 -0.1625 0.0437 Uiso 1.0000
H H22 0.0840 0.4179 -0.1030 0.0437 Uiso 1.0000
H H23 0.2053 0.2897 -0.0810 0.0437 Uiso 1.0000
H H31 0.1906 0.1441 -0.2380 0.0411 Uiso 1.0000
H H32 0.0312 0.0479 -0.2327 0.0411 Uiso 1.0000
H H33 0.1669 0.0501 -0.1612 0.0411 Uiso 1.0000
H H41 -0.1484 0.3739 -0.0269 0.0311 Uiso 1.0000
H H51 -0.3760 0.4961 -0.0855 0.0415 Uiso 1.0000
H H52 -0.2480 0.4550 -0.1494 0.0415 Uiso 1.0000
H H53 -0.4120 0.3650 -0.1434 0.0415 Uiso 1.0000
H H61 -0.3996 0.3646 0.0355 0.0483 Uiso 1.0000
H H62 -0.4359 0.2146 -0.0053 0.0483 Uiso 1.0000
H H63 -0.2860 0.2318 0.0585 0.0483 Uiso 1.0000
H H71 -0.2370 -0.0182 -0.1843 0.0341 Uiso 1.0000
H H81 -0.4188 0.0944 -0.2784 0.0518 Uiso 1.0000
H H82 -0.3870 0.2417 -0.2339 0.0518 Uiso 1.0000
H H83 -0.2413 0.1649 -0.2759 0.0518 Uiso 1.0000
H H91 -0.5218 -0.0243 -0.1633 0.0572 Uiso 1.0000
H H92 -0.4944 0.1030 -0.1020 0.0572 Uiso 1.0000
H H93 -0.4112 -0.0472 -0.0837 0.0572 Uiso 1.0000

loop_
_atom_site_aniso_label
_atom_site_aniso_U_11
_atom_site_aniso_U_22
_atom_site_aniso_U_33
_atom_site_aniso_U_12
_atom_site_aniso_U_13
_atom_site_aniso_U_23
Pt1 0.02293(7) 0.01403(7) 0.01399(7) -0.00112(5) 0.00021(5) -0.00031(4)
I1 0.05880(14) 0.01869(9) 0.02881(11) 0.00093(9) -0.01575(9) -0.00483(7)
P1 0.0192(3) 0.0174(3) 0.0174(3) -0.0005(2) 0.0010(2) 0.0010(2)
C1 0.0244(12) 0.0257(13) 0.0223(13) 0.0006(10) 0.0017(10) 0.0084(10)
C2 0.0316(15) 0.0373(18) 0.0423(19) -0.0091(14) 0.0050(14) 0.0043(15)
C3 0.0331(15) 0.0388(18) 0.0303(16) 0.0068(14) 0.0120(12) 0.0044(13)
C4 0.0234(12) 0.0215(12) 0.0284(14) 0.0038(10) 0.0032(10) -0.0008(11)
C5 0.0304(15) 0.0241(15) 0.0448(19) 0.0082(12) 0.0006(13) 0.0039(13)
C6 0.0372(16) 0.0425(19) 0.0377(18) 0.0025(15) 0.0150(14) -0.0022(15)
C7 0.0247(13) 0.0262(14) 0.0272(14) -0.0017(11) -0.0077(11) 0.0010(11)
C8 0.052(2) 0.0368(19) 0.0318(17) 0.0063(16) -0.0203(16) 0.0016(14)
C9 0.0291(16) 0.048(2) 0.054(2) -0.0101(15) -0.0016(16) -0.0056(18)

loop_
_atom_type_symbol
_atom_type_scat_dispersion_real
_atom_type_scat_dispersion_imag
_atom_type_scat_source
C 0.0033 0.0016 'International Tables Vol C 4.2.6.8 and 6.1.1.4'
H 0.0000 0.0000 'International Tables Vol C 4.2.6.8 and 6.1.1.4'
I -0.4742 1.8119 'International Tables Vol C 4.2.6.8 and 6.1.1.4'
P 0.1023 0.0942 'International Tables Vol C 4.2.6.8 and 6.1.1.4'
Pt -1.7033 8.3905 'International Tables Vol C 4.2.6.8 and 6.1.1.4'

loop_
_geom_angle_atom_site_label_1
_geom_angle_atom_site_label_2
_geom_angle_atom_site_label_3
_geom_angle_site_symmetry_1
_geom_angle_site_symmetry_3
_geom_angle
_geom_angle_publ_flag
P1 Pt1 I1 2_555 2_555 88.614(17) no
P1 Pt1 I1 2_555 . 91.386(17) no
I1 Pt1 I1 2_555 . 179.996 no
P1 Pt1 P1 2_555 . 179.995 no
I1 Pt1 P1 2_555 . 91.386(17) no
I1 Pt1 P1 . . 88.614(17) yes
Pt1 P1 C1 . . 109.96(9) yes
Pt1 P1 C4 . . 114.80(10) yes
C1 P1 C4 . . 105.36(14) no
Pt1 P1 C7 . . 115.36(10) yes
C1 P1 C7 . . 102.24(14) no
C4 P1 C7 . . 107.95(14) no
P1 C1 C2 . . 114.5(2) no
P1 C1 C3 . . 109.2(2) no
C2 C1 C3 . . 110.7(3) no
P1 C1 H11 . . 107.5 no
C2 C1 H11 . . 106.9 no
C3 C1 H11 . . 107.7 no
C1 C2 H21 . . 110.4 no
C1 C2 H22 . . 109.4 no
H21 C2 H22 . . 109.5 no
C1 C2 H23 . . 108.6 no
H21 C2 H23 . . 109.5 no
H22 C2 H23 . . 109.5 no
C1 C3 H31 . . 109.9 no
C1 C3 H32 . . 109.1 no
H31 C3 H32 . . 109.5 no
C1 C3 H33 . . 109.4 no
H31 C3 H33 . . 109.5 no
H32 C3 H33 . . 109.5 no
P1 C4 C5 . . 115.3(2) no
P1 C4 C6 . . 113.0(2) no
C5 C4 C6 . . 110.7(3) no
P1 C4 H41 . . 106.2 no
C5 C4 H41 . . 105.6 no
C6 C4 H41 . . 105.1 no
C4 C5 H51 . . 109.5 no
C4 C5 H52 . . 109.4 no
H51 C5 H52 . . 109.5 no
C4 C5 H53 . . 109.5 no
H51 C5 H53 . . 109.5 no
H52 C5 H53 . . 109.5 no
C4 C6 H61 . . 109.6 no
C4 C6 H62 . . 109.0 no
H61 C6 H62 . . 109.5 no
C4 C6 H63 . . 109.8 no
H61 C6 H63 . . 109.5 no
H62 C6 H63 . . 109.5 no
P1 C7 C8 . . 117.8(2) no
P1 C7 C9 . . 111.0(2) no
C8 C7 C9 . . 110.9(3) no
P1 C7 H71 . . 105.3 no
C8 C7 H71 . . 105.7 no
C9 C7 H71 . . 105.0 no
C7 C8 H81 . . 110.0 no
C7 C8 H82 . . 109.7 no
H81 C8 H82 . . 109.5 no
C7 C8 H83 . . 108.7 no
H81 C8 H83 . . 109.5 no
H82 C8 H83 . . 109.5 no
C7 C9 H91 . . 109.9 no
C7 C9 H92 . . 109.0 no
H91 C9 H92 . . 109.5 no
C7 C9 H93 . . 109.5 no
H91 C9 H93 . . 109.5 no
H92 C9 H93 . . 109.5 no

loop_
_geom_bond_atom_site_label_1
_geom_bond_atom_site_label_2
_geom_bond_site_symmetry_2
_geom_bond_distance
_geom_bond_publ_flag
Pt1 P1 2_555 2.3748(7) no
Pt1 I1 2_555 2.6150(2) no
Pt1 I1 . 2.6150(2) yes
Pt1 P1 . 2.3748(7) yes
P1 C1 . 1.859(3) yes
P1 C4 . 1.864(3) yes
P1 C7 . 1.859(3) yes
C1 C2 . 1.531(5) no
C1 C3 . 1.523(5) no
C1 H11 . 0.959 no
C2 H21 . 0.959 no
C2 H22 . 0.959 no
C2 H23 . 0.959 no
C3 H31 . 0.959 no
C3 H32 . 0.959 no
C3 H33 . 0.959 no
C4 C5 . 1.528(4) no
C4 C6 . 1.531(4) no
C4 H41 . 0.959 no
C5 H51 . 0.959 no
C5 H52 . 0.959 no
C5 H53 . 0.959 no
C6 H61 . 0.959 no
C6 H62 . 0.959 no
C6 H63 . 0.959 no
C7 C8 . 1.535(5) no
C7 C9 . 1.532(5) no
C7 H71 . 0.959 no
C8 H81 . 0.959 no
C8 H82 . 0.959 no
C8 H83 . 0.959 no
C9 H91 . 0.959 no
C9 H92 . 0.959 no
C9 H93 . 0.959 no
